data_2019163
loop_
_publ_author_name
'Sridhar, Balasubramanian'
'Ravikumar, Krishnan'
'Hariharakrishnan, Venkatasubramanian'

_publ_section_title
;
 Zolmitriptan oxalate and zolmitriptan camphorsulfonate: the first
 structural study of salt complexes of the antimigraine drug zolmitriptan
;
_journal_coeditor_code CU3036
_journal_issue 10
_journal_name_full 'Acta Crystallographica Section C'
_journal_page_first 1186
_journal_page_last 1191
_journal_paper_doi 10.1107/S0108270113024323
_journal_volume 69
_journal_year 2013
_chemical_formula_iupac 'C16 H22 N3 O2 + , C2 H O4 -'
_chemical_formula_moiety 'C16 H22 N3 O2 +, C2 H O4 -'
_chemical_formula_sum 'C18 H23 N3 O6'
_chemical_formula_weight 377.39
_chemical_name_common
;
Zolmitriptan hydrogen oxalate
;
_chemical_name_systematic
'Dimethyl(2-{5-[(2-oxo-1,3-oxazolidin-4-yl)methyl]-1<i>H</i>-indol-3-yl}ethyl)azanium hydrogen oxalate'
_space_group_IT_number 4
_symmetry_cell_setting monoclinic
_symmetry_space_group_name_Hall 'P 2yb'
_symmetry_space_group_name_H-M 'P 1 21 1'
_atom_sites_solution_hydrogens geom
_atom_sites_solution_primary direct
_atom_sites_solution_secondary difmap
_audit_creation_method SHELXL97
_cell_angle_alpha 90.00
_cell_angle_beta 92.2200(10)
_cell_angle_gamma 90.00
_cell_formula_units_Z 4
_cell_length_a 5.5944(4)
_cell_length_b 17.9908(14)
_cell_length_c 18.3844(15)
_cell_measurement_reflns_used 6021
_cell_measurement_temperature 294(2)
_cell_measurement_theta_max 27.78
_cell_measurement_theta_min 2.22
_cell_volume 1849.0(2)
_computing_cell_refinement 'SAINT (Bruker, 2001)'
_computing_data_collection 'SMART (Bruker, 2001)'
_computing_data_reduction 'SAINT (Bruker, 2001)'
_computing_molecular_graphics 'DIAMOND (Brandenburg & Putz, 2005)'
_computing_publication_material 'SHELXL97 (Sheldrick, 2008)'
_computing_structure_refinement 'SHELXL97 (Sheldrick, 2008)'
_computing_structure_solution 'SHELXS97 (Sheldrick, 2008)'
_diffrn_ambient_temperature 294(2)
_diffrn_measured_fraction_theta_full 1.000
_diffrn_measured_fraction_theta_max 0.978
_diffrn_measurement_device 'Bruker SMART APEX CCD area-detector'
_diffrn_measurement_device_type 'Bruker SMART APEX CCD area-detector'
_diffrn_measurement_method \w
_diffrn_radiation_monochromator graphite
_diffrn_radiation_source 'fine-focus sealed tube'
_diffrn_radiation_type MoK\a
_diffrn_radiation_wavelength 0.71073
_diffrn_reflns_av_R_equivalents 0.0184
_diffrn_reflns_av_sigmaI/netI 0.0219
_diffrn_reflns_limit_h_max 7
_diffrn_reflns_limit_h_min -7
_diffrn_reflns_limit_k_max 22
_diffrn_reflns_limit_k_min -23
_diffrn_reflns_limit_l_max 24
_diffrn_reflns_limit_l_min -23
_diffrn_reflns_number 21294
_diffrn_reflns_theta_full 25.00
_diffrn_reflns_theta_max 27.99
_diffrn_reflns_theta_min 1.11
_diffrn_standards_number 0
_exptl_absorpt_coefficient_mu 0.103
_exptl_absorpt_correction_type none
_exptl_crystal_colour colourless
_exptl_crystal_density_diffrn 1.356
_exptl_crystal_density_method 'not measured'
_exptl_crystal_description block
_exptl_crystal_F_000 800
_exptl_crystal_size_max 0.19
_exptl_crystal_size_mid 0.17
_exptl_crystal_size_min 0.09
_refine_diff_density_max 0.283
_refine_diff_density_min -0.198
_refine_ls_abs_structure_details 'Flack & Bernardinelli (2000), with 4320 Friedel pairs'
_refine_ls_abs_structure_Flack -0.4(6)
_refine_ls_extinction_method none
_refine_ls_goodness_of_fit_ref 1.038
_refine_ls_hydrogen_treatment mixed
_refine_ls_matrix_type full
_refine_ls_number_parameters 523
_refine_ls_number_reflns 8509
_refine_ls_number_restraints 1
_refine_ls_restrained_S_all 1.038
_refine_ls_R_factor_all 0.0381
_refine_ls_R_factor_gt 0.0356
_refine_ls_shift/su_max 0.001
_refine_ls_shift/su_mean 0.000
_refine_ls_structure_factor_coef Fsqd
_refine_ls_weighting_details 'calc w = 1/[\s^2^(Fo^2^)+(0.0594P)^2^+0.1495P] where P=(Fo^2^+2Fc^2^)/3'
_refine_ls_weighting_scheme calc
_refine_ls_wR_factor_gt 0.0965
_refine_ls_wR_factor_ref 0.0991
_reflns_number_gt 7991
_reflns_number_total 8509
_reflns_threshold_expression I>2\s(I)
_cod_data_source_file cu3036.cif
_cod_data_source_block I
_cod_original_sg_symbol_H-M 'P 21'
_cod_database_code 2019163

loop_
_symmetry_equiv_pos_as_xyz
'x, y, z'
'-x, y+1/2, -z'

loop_
_atom_site_type_symbol
_atom_site_label
_atom_site_fract_x
_atom_site_fract_y
_atom_site_fract_z
_atom_site_U_iso_or_equiv
_atom_site_adp_type
_atom_site_calc_flag
_atom_site_refinement_flags
_atom_site_occupancy
_atom_site_symmetry_multiplicity
C C1 0.1178(4) 0.48893(11) 1.05952(10) 0.0593(5) Uani d . 1 1
H H1 0.0358 0.4759 1.1007 0.071 Uiso calc R 1 1
C C2 0.0572(3) 0.46634(9) 0.99053(9) 0.0481(4) Uani d . 1 1
C C3 0.2275(3) 0.50016(8) 0.94457(8) 0.0445(3) Uani d . 1 1
C C4 0.2590(3) 0.50067(9) 0.86961(8) 0.0458(3) Uani d . 1 1
H H4 0.1533 0.4748 0.8386 0.055 Uiso calc R 1 1
C C5 0.4465(3) 0.53950(9) 0.84163(10) 0.0514(4) Uani d . 1 1
C C6 0.6071(4) 0.57867(10) 0.88899(12) 0.0592(4) Uani d . 1 1
H H6 0.7344 0.6043 0.8697 0.071 Uiso calc R 1 1
C C7 0.5795(4) 0.57969(10) 0.96265(12) 0.0617(5) Uani d . 1 1
H H7 0.6863 0.6054 0.9934 0.074 Uiso calc R 1 1
C C8 0.3879(3) 0.54136(8) 0.99009(9) 0.0511(4) Uani d . 1 1
C C9 -0.1344(3) 0.41138(10) 0.96832(9) 0.0489(4) Uani d . 1 1
H H9A -0.2164 0.4277 0.9237 0.059 Uiso calc R 1 1
H H9B -0.2509 0.4079 1.0059 0.059 Uiso calc R 1 1
C C10 -0.0204(2) 0.33632(9) 0.95690(7) 0.0406(3) Uani d . 1 1
H H10C 0.1025 0.3416 0.9215 0.049 Uiso calc R 1 1
H H10D 0.0571 0.3204 1.0024 0.049 Uiso calc R 1 1
C C11 -0.0594(4) 0.21036(11) 0.90778(12) 0.0637(5) Uani d . 1 1
H H11D -0.1702 0.1755 0.8858 0.096 Uiso calc R 1 1
H H11E 0.0211 0.1878 0.9492 0.096 Uiso calc R 1 1
H H11F 0.0560 0.2245 0.8730 0.096 Uiso calc R 1 1
C C12 -0.3674(4) 0.25819(15) 0.98702(12) 0.0735(6) Uani d . 1 1
H H12D -0.2842 0.2413 1.0306 0.110 Uiso calc R 1 1
H H12E -0.4716 0.2196 0.9686 0.110 Uiso calc R 1 1
H H12F -0.4602 0.3014 0.9978 0.110 Uiso calc R 1 1
C C13 0.4870(4) 0.53911(10) 0.76110(10) 0.0591(4) Uani d . 1 1
H H13C 0.3674 0.5074 0.7373 0.071 Uiso calc R 1 1
H H13D 0.6424 0.5173 0.7532 0.071 Uiso calc R 1 1
C C14 0.4768(3) 0.61495(10) 0.72522(10) 0.0539(4) Uani d . 1 1
H H14 0.5965 0.6480 0.7483 0.065 Uiso calc R 1 1
C C15 0.5108(4) 0.61121(12) 0.64302(11) 0.0619(4) Uani d . 1 1
H H15C 0.6690 0.6286 0.6314 0.074 Uiso calc R 1 1
H H15D 0.4912 0.5606 0.6255 0.074 Uiso calc R 1 1
C C16 0.1742(3) 0.67836(10) 0.66121(10) 0.0543(4) Uani d . 1 1
N N1 0.3156(3) 0.53324(9) 1.05980(8) 0.0631(4) Uani d . 1 1
H H1A 0.396(5) 0.5533(16) 1.1012(16) 0.098(9) Uiso d . 1 1
N N2 -0.1911(2) 0.27725(8) 0.93141(7) 0.0412(3) Uani d . 1 1
H H2 -0.270(4) 0.2943(12) 0.8900(11) 0.054(5) Uiso d . 1 1
N N3 0.2413(3) 0.64940(11) 0.72528(10) 0.0650(4) Uani d . 1 1
H H3 0.184(4) 0.6669(13) 0.7630(13) 0.063(6) Uiso d . 1 1
O O1 0.3299(3) 0.65870(9) 0.61063(7) 0.0663(4) Uani d . 1 1
O O2 0.0011(3) 0.71656(9) 0.64548(8) 0.0697(4) Uani d . 1 1
C C1' -0.0926(3) 0.96641(9) 0.42953(9) 0.0509(4) Uani d . 1 1
H H1' 0.0050 0.9834 0.3933 0.061 Uiso calc R 1 1
C C2' -0.0631(3) 0.98331(8) 0.50177(9) 0.0433(3) Uani d . 1 1
C C3' -0.2477(3) 0.94457(8) 0.53859(8) 0.0403(3) Uani d . 1 1
C C4' -0.3066(3) 0.93685(9) 0.61140(9) 0.0442(3) Uani d . 1 1
H H4' -0.2177 0.9614 0.6478 0.053 Uiso calc R 1 1
C C5' -0.4981(3) 0.89241(9) 0.62887(9) 0.0468(3) Uani d . 1 1
C C6' -0.6339(3) 0.85668(9) 0.57247(10) 0.0526(4) Uani d . 1 1
H H6' -0.7627 0.8271 0.5846 0.063 Uiso calc R 1 1
C C7' -0.5818(3) 0.86421(8) 0.50081(10) 0.0521(4) Uani d . 1 1
H H7' -0.6758 0.8414 0.4644 0.062 Uiso calc R 1 1
C C8' -0.3855(3) 0.90667(8) 0.48402(9) 0.0453(3) Uani d . 1 1
C C9' 0.1207(3) 1.03475(9) 0.53522(8) 0.0442(3) Uani d . 1 1
H H9'A 0.2488 1.0422 0.5019 0.053 Uiso calc R 1 1
H H9'B 0.1886 1.0131 0.5797 0.053 Uiso calc R 1 1
C C10' 0.0051(2) 1.10877(8) 0.55192(7) 0.0361(3) Uani d . 1 1
H H10A -0.0652 1.1291 0.5071 0.043 Uiso calc R 1 1
H H10B -0.1234 1.1004 0.5849 0.043 Uiso calc R 1 1
C C11' 0.0402(4) 1.22955(10) 0.61224(12) 0.0611(5) Uani d . 1 1
H H11A -0.0813 1.2127 0.6438 0.092 Uiso calc R 1 1
H H11B -0.0331 1.2558 0.5718 0.092 Uiso calc R 1 1
H H11C 0.1484 1.2621 0.6386 0.092 Uiso calc R 1 1
C C12' 0.3578(3) 1.18876(13) 0.53422(11) 0.0622(5) Uani d . 1 1
H H12A 0.2814 1.2120 0.4925 0.093 Uiso calc R 1 1
H H12B 0.4469 1.1463 0.5190 0.093 Uiso calc R 1 1
H H12C 0.4643 1.2236 0.5583 0.093 Uiso calc R 1 1
C C13' -0.5762(3) 0.88265(11) 0.70621(10) 0.0570(4) Uani d . 1 1
H H13A -0.6718 0.9254 0.7188 0.068 Uiso calc R 1 1
H H13B -0.6786 0.8392 0.7078 0.068 Uiso calc R 1 1
C C14' -0.3783(3) 0.87389(10) 0.76343(9) 0.0509(4) Uani d . 1 1
H H14' -0.2737 0.9176 0.7634 0.061 Uiso calc R 1 1
C C15' -0.4672(4) 0.86095(12) 0.83974(10) 0.0608(4) Uani d . 1 1
H H15A -0.4784 0.9075 0.8660 0.073 Uiso calc R 1 1
H H15B -0.6231 0.8373 0.8376 0.073 Uiso calc R 1 1
C C16' -0.1684(3) 0.77853(11) 0.82199(9) 0.0541(4) Uani d . 1 1
N N1' -0.2867(3) 0.92085(8) 0.41821(8) 0.0551(4) Uani d . 1 1
H H1'A -0.329(4) 0.9032(13) 0.3783(13) 0.062(6) Uiso d . 1 1
N N2' 0.1738(2) 1.16472(7) 0.58515(6) 0.0364(2) Uani d . 1 1
H H2' 0.248(3) 1.1444(11) 0.6215(10) 0.045(5) Uiso d . 1 1
N N3' -0.2362(3) 0.80660(9) 0.75675(8) 0.0565(4) Uani d . 1 1
H H3' -0.166(4) 0.7951(13) 0.7192(12) 0.067(6) Uiso d . 1 1
O O1' -0.2902(3) 0.81285(9) 0.87432(7) 0.0646(3) Uani d . 1 1
O O2' -0.0229(3) 0.73009(10) 0.83680(8) 0.0747(4) Uani d . 1 1
C C1A 0.4576(2) 0.59818(9) 1.25933(7) 0.0385(3) Uani d . 1 1
C C2A 0.7041(2) 0.58769(10) 1.22487(8) 0.0440(3) Uani d . 1 1
O O1A 0.28356(17) 0.57559(8) 1.21965(6) 0.0526(3) Uani d . 1 1
O O2A 0.45024(18) 0.62586(9) 1.31947(6) 0.0578(3) Uani d . 1 1
O O3A 0.7178(2) 0.57763(13) 1.16093(7) 0.0897(6) Uani d . 1 1
O O4A 0.88152(17) 0.59359(9) 1.27115(6) 0.0563(3) Uani d . 1 1
H H4A 1.038(5) 0.5849(17) 1.2478(13) 0.090(8) Uiso d . 1 1
C C1B -0.4432(2) 0.83410(8) 0.22797(7) 0.0340(3) Uani d . 1 1
C C2B -0.6904(2) 0.84566(8) 0.26195(7) 0.0351(3) Uani d . 1 1
O O1B -0.43716(18) 0.80688(8) 0.16686(6) 0.0528(3) Uani d . 1 1
O O2B -0.26933(16) 0.85491(7) 0.26806(5) 0.0420(2) Uani d . 1 1
O O3B -0.70775(19) 0.86045(11) 0.32431(6) 0.0711(4) Uani d . 1 1
O O4B -0.86758(17) 0.83753(8) 0.21520(6) 0.0523(3) Uani d . 1 1
H H4B -1.006(5) 0.8480(16) 0.2332(14) 0.088(8) Uiso d . 1 1

loop_
_atom_site_aniso_label
_atom_site_aniso_U_11
_atom_site_aniso_U_22
_atom_site_aniso_U_33
_atom_site_aniso_U_12
_atom_site_aniso_U_13
_atom_site_aniso_U_23
C1 0.0779(12) 0.0584(10) 0.0410(8) 0.0229(9) -0.0056(8) -0.0096(7)
C2 0.0515(9) 0.0496(8) 0.0425(8) 0.0152(7) -0.0062(6) -0.0092(7)
C3 0.0482(8) 0.0386(7) 0.0456(8) 0.0102(6) -0.0113(6) -0.0086(6)
C4 0.0526(8) 0.0398(7) 0.0442(8) 0.0023(6) -0.0091(6) -0.0076(6)
C5 0.0603(10) 0.0365(7) 0.0570(9) 0.0038(7) -0.0035(7) -0.0017(7)
C6 0.0566(10) 0.0426(8) 0.0774(12) -0.0028(7) -0.0108(9) 0.0002(8)
C7 0.0654(11) 0.0381(8) 0.0788(13) 0.0007(8) -0.0307(9) -0.0097(8)
C8 0.0622(10) 0.0385(7) 0.0507(9) 0.0137(7) -0.0216(7) -0.0127(7)
C9 0.0419(8) 0.0576(9) 0.0474(8) 0.0098(7) 0.0027(6) -0.0023(7)
C10 0.0322(6) 0.0545(8) 0.0348(6) 0.0022(6) -0.0023(5) 0.0009(6)
C11 0.0611(11) 0.0496(9) 0.0797(13) 0.0006(8) -0.0075(9) 0.0015(9)
C12 0.0524(10) 0.1088(18) 0.0598(11) -0.0208(11) 0.0098(9) 0.0269(11)
C13 0.0717(11) 0.0461(9) 0.0600(10) -0.0019(8) 0.0090(9) -0.0043(8)
C14 0.0552(9) 0.0493(9) 0.0573(9) -0.0104(7) 0.0039(7) -0.0040(7)
C15 0.0588(10) 0.0672(11) 0.0609(10) -0.0106(9) 0.0158(8) -0.0019(9)
C16 0.0566(10) 0.0541(10) 0.0524(10) -0.0170(8) 0.0044(8) 0.0005(7)
N1 0.0864(12) 0.0525(8) 0.0483(8) 0.0152(8) -0.0252(8) -0.0186(7)
N2 0.0338(6) 0.0530(7) 0.0366(6) -0.0027(5) -0.0020(5) 0.0093(5)
N3 0.0725(11) 0.0741(11) 0.0491(8) 0.0114(9) 0.0126(8) 0.0057(8)
O1 0.0738(9) 0.0771(9) 0.0487(7) -0.0054(7) 0.0121(6) 0.0021(6)
O2 0.0637(8) 0.0787(10) 0.0665(8) -0.0003(7) -0.0003(7) 0.0083(7)
C1' 0.0608(10) 0.0476(8) 0.0440(8) 0.0071(7) -0.0019(7) -0.0049(7)
C2' 0.0441(8) 0.0416(7) 0.0439(7) 0.0080(6) -0.0029(6) -0.0060(6)
C3' 0.0419(7) 0.0353(6) 0.0430(7) 0.0066(6) -0.0087(6) -0.0061(5)
C4' 0.0435(8) 0.0446(7) 0.0438(8) 0.0021(6) -0.0096(6) -0.0080(6)
C5' 0.0471(8) 0.0430(8) 0.0497(8) 0.0038(6) -0.0069(7) 0.0002(6)
C6' 0.0509(9) 0.0377(7) 0.0681(10) -0.0040(7) -0.0128(7) 0.0002(7)
C7' 0.0599(9) 0.0358(7) 0.0587(9) -0.0012(7) -0.0218(8) -0.0086(6)
C8' 0.0549(9) 0.0335(7) 0.0463(8) 0.0070(6) -0.0134(6) -0.0073(6)
C9' 0.0351(7) 0.0505(8) 0.0469(8) 0.0042(6) -0.0002(6) -0.0063(6)
C10' 0.0287(6) 0.0433(7) 0.0360(6) -0.0008(5) -0.0028(5) -0.0017(5)
C11' 0.0622(11) 0.0440(8) 0.0762(12) 0.0041(8) -0.0068(9) -0.0148(8)
C12' 0.0487(9) 0.0807(13) 0.0573(10) -0.0216(9) 0.0040(8) 0.0153(9)
C13' 0.0494(9) 0.0628(10) 0.0585(10) -0.0020(8) 0.0000(8) 0.0010(8)
C14' 0.0559(9) 0.0478(8) 0.0491(8) -0.0110(7) 0.0014(7) -0.0016(6)
C15' 0.0694(11) 0.0630(11) 0.0505(9) -0.0022(9) 0.0062(8) -0.0083(8)
C16' 0.0583(10) 0.0598(10) 0.0443(8) -0.0095(8) 0.0025(7) 0.0036(7)
N1' 0.0731(10) 0.0497(8) 0.0412(7) 0.0035(7) -0.0125(7) -0.0120(6)
N2' 0.0322(5) 0.0435(6) 0.0331(6) -0.0018(5) -0.0043(4) 0.0031(5)
N3' 0.0599(9) 0.0673(9) 0.0426(7) 0.0057(7) 0.0072(6) 0.0052(7)
O1' 0.0785(9) 0.0740(8) 0.0413(6) -0.0018(7) 0.0019(6) -0.0012(6)
O2' 0.0812(10) 0.0840(10) 0.0587(8) 0.0152(8) 0.0011(7) 0.0149(7)
C1A 0.0221(5) 0.0597(9) 0.0336(6) -0.0005(6) 0.0020(5) -0.0018(6)
C2A 0.0247(6) 0.0710(10) 0.0366(7) -0.0057(6) 0.0030(5) -0.0137(7)
O1A 0.0241(4) 0.0922(9) 0.0415(5) -0.0058(5) -0.0006(4) -0.0169(6)
O2A 0.0297(5) 0.1041(10) 0.0398(5) -0.0024(6) 0.0028(4) -0.0228(6)
O3A 0.0358(6) 0.1872(19) 0.0465(7) -0.0086(9) 0.0059(5) -0.0424(9)
O4A 0.0222(4) 0.1086(10) 0.0381(5) -0.0010(5) 0.0007(4) -0.0136(6)
C1B 0.0229(5) 0.0468(7) 0.0326(6) 0.0013(5) 0.0024(4) 0.0017(5)
C2B 0.0243(5) 0.0483(7) 0.0328(6) -0.0022(5) 0.0030(4) -0.0032(5)
O1B 0.0290(5) 0.0900(9) 0.0396(5) 0.0014(5) 0.0026(4) -0.0202(6)
O2B 0.0221(4) 0.0665(7) 0.0372(5) -0.0008(4) -0.0012(3) -0.0067(5)
O3B 0.0334(5) 0.1420(14) 0.0381(6) -0.0091(7) 0.0042(4) -0.0287(7)
O4B 0.0210(4) 0.1008(9) 0.0351(5) 0.0017(5) 0.0016(4) -0.0116(5)

loop_
_atom_type_symbol
_atom_type_description
_atom_type_scat_dispersion_real
_atom_type_scat_dispersion_imag
_atom_type_scat_source
C C 0.0033 0.0000 'International Tables Vol C Tables 4.2.6.8 and 6.1.1.4'
H H 0.0000 0.0000 'International Tables Vol C Tables 4.2.6.8 and 6.1.1.4'
N N 0.0061 0.0000 'International Tables Vol C Tables 4.2.6.8 and 6.1.1.4'
O O 0.0106 0.0000 'International Tables Vol C Tables 4.2.6.8 and 6.1.1.4'

loop_
_geom_angle_atom_site_label_1
_geom_angle_atom_site_label_2
_geom_angle_atom_site_label_3
_geom_angle
C2 C1 N1 110.53(18)
C2 C1 H1 124.7
N1 C1 H1 124.7
C1 C2 C3 105.96(16)
C1 C2 C9 126.76(18)
C3 C2 C9 127.04(14)
C4 C3 C8 118.67(16)
C4 C3 C2 134.17(14)
C8 C3 C2 107.15(14)
C5 C4 C3 119.95(14)
C5 C4 H4 120.0
C3 C4 H4 120.0
C4 C5 C6 119.86(17)
C4 C5 C13 120.72(16)
C6 C5 C13 119.39(17)
C7 C6 C5 121.46(19)
C7 C6 H6 119.3
C5 C6 H6 119.3
C6 C7 C8 118.17(16)
C6 C7 H7 120.9
C8 C7 H7 120.9
N1 C8 C7 130.97(16)
N1 C8 C3 107.18(17)
C7 C8 C3 121.84(16)
C2 C9 C10 108.97(12)
C2 C9 H9A 109.9
C10 C9 H9A 109.9
C2 C9 H9B 109.9
C10 C9 H9B 109.9
H9A C9 H9B 108.3
N2 C10 C9 114.30(12)
N2 C10 H10C 108.7
C9 C10 H10C 108.7
N2 C10 H10D 108.7
C9 C10 H10D 108.7
H10C C10 H10D 107.6
N2 C11 H11D 109.5
N2 C11 H11E 109.5
H11D C11 H11E 109.5
N2 C11 H11F 109.5
H11D C11 H11F 109.5
H11E C11 H11F 109.5
N2 C12 H12D 109.5
N2 C12 H12E 109.5
H12D C12 H12E 109.5
N2 C12 H12F 109.5
H12D C12 H12F 109.5
H12E C12 H12F 109.5
C5 C13 C14 114.77(15)
C5 C13 H13C 108.6
C14 C13 H13C 108.6
C5 C13 H13D 108.6
C14 C13 H13D 108.6
H13C C13 H13D 107.6
N3 C14 C13 113.70(16)
N3 C14 C15 99.58(15)
C13 C14 C15 112.69(15)
N3 C14 H14 110.2
C13 C14 H14 110.2
C15 C14 H14 110.2
O1 C15 C14 105.69(15)
O1 C15 H15C 110.6
C14 C15 H15C 110.6
O1 C15 H15D 110.6
C14 C15 H15D 110.6
H15C C15 H15D 108.7
O2 C16 N3 128.96(18)
O2 C16 O1 121.09(17)
N3 C16 O1 109.94(18)
C1 N1 C8 109.17(14)
C1 N1 H1A 126.2(18)
C8 N1 H1A 124.6(19)
C11 N2 C12 111.34(17)
C11 N2 C10 110.51(12)
C12 N2 C10 112.43(14)
C11 N2 H2 104.8(13)
C12 N2 H2 109.8(13)
C10 N2 H2 107.6(13)
C16 N3 C14 113.01(17)
C16 N3 H3 118.9(16)
C14 N3 H3 122.4(16)
C16 O1 C15 109.55(15)
C2' C1' N1' 110.24(17)
C2' C1' H1' 124.9
N1' C1' H1' 124.9
C1' C2' C3' 106.75(14)
C1' C2' C9' 126.28(16)
C3' C2' C9' 126.93(14)
C4' C3' C8' 119.25(15)
C4' C3' C2' 134.41(14)
C8' C3' C2' 106.33(14)
C5' C4' C3' 119.52(14)
C5' C4' H4' 120.2
C3' C4' H4' 120.2
C4' C5' C6' 119.37(16)
C4' C5' C13' 122.60(15)
C6' C5' C13' 117.98(16)
C7' C6' C5' 122.18(16)
C7' C6' H6' 118.9
C5' C6' H6' 118.9
C6' C7' C8' 118.08(14)
C6' C7' H7' 121.0
C8' C7' H7' 121.0
N1' C8' C7' 130.51(15)
N1' C8' C3' 107.95(15)
C7' C8' C3' 121.54(16)
C2' C9' C10' 109.52(11)
C2' C9' H9'A 109.8
C10' C9' H9'A 109.8
C2' C9' H9'B 109.8
C10' C9' H9'B 109.8
H9'A C9' H9'B 108.2
N2' C10' C9' 113.99(11)
N2' C10' H10A 108.8
C9' C10' H10A 108.8
N2' C10' H10B 108.8
C9' C10' H10B 108.8
H10A C10' H10B 107.6
N2' C11' H11A 109.5
N2' C11' H11B 109.5
H11A C11' H11B 109.5
N2' C11' H11C 109.5
H11A C11' H11C 109.5
H11B C11' H11C 109.5
N2' C12' H12A 109.5
N2' C12' H12B 109.5
H12A C12' H12B 109.5
N2' C12' H12C 109.5
H12A C12' H12C 109.5
H12B C12' H12C 109.5
C14' C13' C5' 115.94(15)
C14' C13' H13A 108.3
C5' C13' H13A 108.3
C14' C13' H13B 108.3
C5' C13' H13B 108.3
H13A C13' H13B 107.4
N3' C14' C13' 114.66(15)
N3' C14' C15' 98.58(14)
C13' C14' C15' 113.69(16)
N3' C14' H14' 109.8
C13' C14' H14' 109.8
C15' C14' H14' 109.8
O1' C15' C14' 104.72(15)
O1' C15' H15A 110.8
C14' C15' H15A 110.8
O1' C15' H15B 110.8
C14' C15' H15B 110.8
H15A C15' H15B 108.9
O2' C16' N3' 129.27(18)
O2' C16' O1' 121.34(16)
N3' C16' O1' 109.39(17)
C1' N1' C8' 108.71(14)
C1' N1' H1'A 124.4(16)
C8' N1' H1'A 126.8(16)
C11' N2' C12' 110.75(15)
C11' N2' C10' 110.42(12)
C12' N2' C10' 112.41(12)
C11' N2' H2' 108.1(12)
C12' N2' H2' 106.7(13)
C10' N2' H2' 108.3(13)
C16' N3' C14' 111.94(16)
C16' N3' H3' 121.3(16)
C14' N3' H3' 123.6(17)
C16' O1' C15' 108.47(13)
O2A C1A O1A 127.30(12)
O2A C1A C2A 118.92(12)
O1A C1A C2A 113.78(12)
O3A C2A O4A 125.89(13)
O3A C2A C1A 120.80(13)
O4A C2A C1A 113.26(11)
C2A O4A H4A 111.6(14)
O1B C1B O2B 127.48(12)
O1B C1B C2B 118.58(11)
O2B C1B C2B 113.95(11)
O3B C2B O4B 125.34(12)
O3B C2B C1B 121.80(12)
O4B C2B C1B 112.86(11)
C2B O4B H4B 113.0(17)

loop_
_geom_bond_atom_site_label_1
_geom_bond_atom_site_label_2
_geom_bond_distance
C1 C2 1.362(2)
C1 N1 1.364(3)
C1 H1 0.9300
C2 C3 1.433(3)
C2 C9 1.503(2)
C3 C4 1.396(2)
C3 C8 1.413(2)
C4 C5 1.376(3)
C4 H4 0.9300
C5 C6 1.415(3)
C5 C13 1.506(2)
C6 C7 1.369(3)
C6 H6 0.9300
C7 C8 1.386(3)
C7 H7 0.9300
C8 N1 1.366(3)
C9 C10 1.512(2)
C9 H9A 0.9700
C9 H9B 0.9700
C10 N2 1.492(2)
C10 H10C 0.9700
C10 H10D 0.9700
C11 N2 1.485(2)
C11 H11D 0.9600
C11 H11E 0.9600
C11 H11F 0.9600
C12 N2 1.488(2)
C12 H12D 0.9600
C12 H12E 0.9600
C12 H12F 0.9600
C13 C14 1.515(3)
C13 H13C 0.9700
C13 H13D 0.9700
C14 N3 1.456(3)
C14 C15 1.532(3)
C14 H14 0.9800
C15 O1 1.436(3)
C15 H15C 0.9700
C15 H15D 0.9700
C16 O2 1.213(2)
C16 N3 1.329(3)
C16 O1 1.346(2)
N1 H1A 0.94(3)
N2 H2 0.92(2)
N3 H3 0.84(2)
C1' C2' 1.366(2)
C1' N1' 1.370(3)
C1' H1' 0.9300
C2' C3' 1.437(2)
C2' C9' 1.498(2)
C3' C4' 1.398(2)
C3' C8' 1.416(2)
C4' C5' 1.384(2)
C4' H4' 0.9300
C5' C6' 1.416(2)
C5' C13' 1.514(2)
C6' C7' 1.367(3)
C6' H6' 0.9300
C7' C8' 1.383(3)
C7' H7' 0.9300
C8' N1' 1.373(2)
C9' C10' 1.517(2)
C9' H9'A 0.9700
C9' H9'B 0.9700
C10' N2' 1.4941(17)
C10' H10A 0.9700
C10' H10B 0.9700
C11' N2' 1.482(2)
C11' H11A 0.9600
C11' H11B 0.9600
C11' H11C 0.9600
C12' N2' 1.483(2)
C12' H12A 0.9600
C12' H12B 0.9600
C12' H12C 0.9600
C13' C14' 1.505(3)
C13' H13A 0.9700
C13' H13B 0.9700
C14' N3' 1.456(2)
C14' C15' 1.524(2)
C14' H14' 0.9800
C15' O1' 1.444(3)
C15' H15A 0.9700
C15' H15B 0.9700
C16' O2' 1.216(2)
C16' N3' 1.343(2)
C16' O1' 1.350(2)
N1' H1'A 0.83(2)
N2' H2' 0.86(2)
N3' H3' 0.83(2)
C1A O2A 1.2147(17)
C1A O1A 1.2612(17)
C1A C2A 1.5514(17)
C2A O3A 1.1946(19)
C2A O4A 1.2864(17)
O4A H4A 1.00(3)
C1B O1B 1.2273(17)
C1B O2B 1.2548(16)
C1B C2B 1.5531(16)
C2B O3B 1.1846(17)
C2B O4B 1.2949(16)
O4B H4B 0.87(3)

loop_
_geom_hbond_atom_site_label_D
_geom_hbond_atom_site_label_H
_geom_hbond_atom_site_label_A
_geom_hbond_site_symmetry_A
_geom_hbond_distance_DH
_geom_hbond_distance_HA
_geom_hbond_distance_DA
_geom_hbond_angle_DHA
N1 H1A O3A . 0.94(3) 2.12(3) 2.972(2) 150(2)
N1 H1A O1A . 0.94(3) 2.32(3) 3.048(2) 133(2)
N2 H2 O1B 2_446 0.92(2) 1.92(2) 2.754(2) 150(2)
N2 H2 O4B 2_446 0.92(2) 2.25(2) 2.936(2) 131(2)
N3 H3 O2' . 0.84(2) 2.14(2) 2.954(2) 163(2)
N1' H1'A O2B . 0.83(2) 2.24(2) 3.010(2) 155(2)
N1' H1'A O3B . 0.83(2) 2.43(2) 3.065(2) 135(2)
N2' H2' O2A 2_657 0.86(2) 2.00(2) 2.775(2) 151(2)
N2' H2' O4A 2_657 0.86(2) 2.317(19) 2.962(2) 132(2)
N3' H3' O2 . 0.83(2) 2.19(2) 2.963(2) 154(2)
O4A H4A O1A 1_655 1.00(3) 1.49(3) 2.4950(10) 174(2)
O4B H4B O2B 1_455 0.87(3) 1.63(3) 2.5030(10) 172(3)

loop_
_geom_torsion_atom_site_label_1
_geom_torsion_atom_site_label_2
_geom_torsion_atom_site_label_3
_geom_torsion_atom_site_label_4
_geom_torsion
N1 C1 C2 C3 -1.02(18)
N1 C1 C2 C9 173.66(15)
C1 C2 C3 C4 -177.98(17)
C9 C2 C3 C4 7.4(3)
C1 C2 C3 C8 0.97(16)
C9 C2 C3 C8 -173.69(14)
C8 C3 C4 C5 1.4(2)
C2 C3 C4 C5 -179.76(16)
C3 C4 C5 C6 0.1(2)
C3 C4 C5 C13 178.44(15)
C4 C5 C6 C7 -0.7(3)
C13 C5 C6 C7 -179.04(16)
C5 C6 C7 C8 -0.3(3)
C6 C7 C8 N1 -179.40(16)
C6 C7 C8 C3 1.9(2)
C4 C3 C8 N1 178.56(14)
C2 C3 C8 N1 -0.58(16)
C4 C3 C8 C7 -2.5(2)
C2 C3 C8 C7 178.40(14)
C1 C2 C9 C10 -98.35(18)
C3 C2 C9 C10 75.24(19)
C2 C9 C10 N2 -177.47(12)
C4 C5 C13 C14 119.89(18)
C6 C5 C13 C14 -61.8(2)
C5 C13 C14 N3 -65.7(2)
C5 C13 C14 C15 -178.09(16)
N3 C14 C15 O1 14.00(18)
C13 C14 C15 O1 134.82(17)
C2 C1 N1 C8 0.7(2)
C7 C8 N1 C1 -178.89(17)
C3 C8 N1 C1 -0.04(18)
C9 C10 N2 C11 168.80(14)
C9 C10 N2 C12 -66.11(18)
O2 C16 N3 C14 -172.21(18)
O1 C16 N3 C14 8.5(2)
C13 C14 N3 C16 -134.08(18)
C15 C14 N3 C16 -14.0(2)
O2 C16 O1 C15 -177.52(17)
N3 C16 O1 C15 1.8(2)
C14 C15 O1 C16 -10.54(19)
N1' C1' C2' C3' 1.27(18)
N1' C1' C2' C9' -176.54(14)
C1' C2' C3' C4' 176.95(16)
C9' C2' C3' C4' -5.3(3)
C1' C2' C3' C8' -1.34(17)
C9' C2' C3' C8' 176.45(14)
C8' C3' C4' C5' 0.0(2)
C2' C3' C4' C5' -178.15(16)
C3' C4' C5' C6' -1.2(2)
C3' C4' C5' C13' -178.61(15)
C4' C5' C6' C7' 0.3(2)
C13' C5' C6' C7' 177.83(16)
C5' C6' C7' C8' 1.8(2)
C6' C7' C8' N1' 176.78(16)
C6' C7' C8' C3' -3.1(2)
C4' C3' C8' N1' -177.67(14)
C2' C3' C8' N1' 0.94(16)
C4' C3' C8' C7' 2.2(2)
C2' C3' C8' C7' -179.16(14)
C1' C2' C9' C10' 101.99(17)
C3' C2' C9' C10' -75.38(19)
C2' C9' C10' N2' -179.60(12)
C4' C5' C13' C14' -41.4(2)
C6' C5' C13' C14' 141.11(16)
C5' C13' C14' N3' -65.1(2)
C5' C13' C14' C15' -177.52(16)
N3' C14' C15' O1' 25.04(17)
C13' C14' C15' O1' 146.84(16)
C2' C1' N1' C8' -0.70(19)
C7' C8' N1' C1' 179.93(16)
C3' C8' N1' C1' -0.18(18)
C9' C10' N2' C11' -169.42(14)
C9' C10' N2' C12' 66.36(17)
O2' C16' N3' C14' -168.4(2)
O1' C16' N3' C14' 11.7(2)
C13' C14' N3' C16' -144.04(16)
C15' C14' N3' C16' -22.95(19)
O2' C16' O1' C15' -173.52(18)
N3' C16' O1' C15' 6.4(2)
C14' C15' O1' C16' -20.66(19)
O2A C1A C2A O3A -162.2(2)
O1A C1A C2A O3A 18.1(3)
O2A C1A C2A O4A 15.6(2)
O1A C1A C2A O4A -164.11(16)
O1B C1B C2B O3B 167.90(18)
O2B C1B C2B O3B -12.4(2)
O1B C1B C2B O4B -12.2(2)
O2B C1B C2B O4B 167.48(14)
